data_4350469
loop_
_publ_author_name
'Estrader, Marta'
'Ribas, Joan'
'Tangoulis, Vassilis'
'Solans, Xavier'
'Font-Bard\'ia, Merce'
'Maestro, Miguel'
'Diaz, Carmen'

_publ_section_title
;
 Synthesis, crystal structure, and magnetic studies of one-dimensional
 cyano-bridged Ln3+-Cr3+ complexes with bpy as a blocking ligand.
;
_journal_issue 20
_journal_name_full 'Inorganic chemistry'
_journal_page_first 8239
_journal_page_last 8250
_journal_paper_doi 10.1021/ic060942q
_journal_volume 45
_journal_year 2006
_chemical_formula_moiety 'C16 H16 Cr Tb N8 O4, 3/2(C10 H8 N2), 7/2(H2 O)'
_chemical_formula_sum 'C31 H35 Cr N11 O7.5 Tb'
_chemical_formula_weight 892.60
_space_group_IT_number 2
_space_group_name_Hall '-P 1'
_space_group_name_H-M_alt 'P -1'
_symmetry_cell_setting triclinic
_symmetry_space_group_name_H-M 'P -1'
_atom_sites_solution_hydrogens geom
_atom_sites_solution_primary direct
_atom_sites_solution_secondary difmap
_audit_creation_method SHELXL-97
_cell_angle_alpha 83.54(2)
_cell_angle_beta 83.88(2)
_cell_angle_gamma 64.95(2)
_cell_formula_units_Z 2
_cell_length_a 9.839(4)
_cell_length_b 10.789(4)
_cell_length_c 19.776(7)
_cell_measurement_temperature 293(2)
_cell_volume 1885.7(13)
_computing_structure_refinement 'SHELXL-97 (Sheldrick, 1997)'
_diffrn_ambient_temperature 293(2)
_diffrn_measured_fraction_theta_full 0.641
_diffrn_measured_fraction_theta_max 0.641
_diffrn_radiation_monochromator graphite
_diffrn_radiation_source 'fine-focus sealed tube'
_diffrn_radiation_type MoK\a
_diffrn_radiation_wavelength 0.71073
_diffrn_reflns_av_R_equivalents 0.0431
_diffrn_reflns_av_sigmaI/netI 0.0279
_diffrn_reflns_limit_h_max 11
_diffrn_reflns_limit_h_min -12
_diffrn_reflns_limit_k_max 13
_diffrn_reflns_limit_k_min -13
_diffrn_reflns_limit_l_max 23
_diffrn_reflns_limit_l_min -24
_diffrn_reflns_number 9284
_diffrn_reflns_theta_full 27.73
_diffrn_reflns_theta_max 27.73
_diffrn_reflns_theta_min 3.75
_exptl_absorpt_coefficient_mu 2.208
_exptl_absorpt_correction_T_max 0.75
_exptl_absorpt_correction_T_min 0.49
_exptl_absorpt_correction_type empirical
_exptl_crystal_colour yellow
_exptl_crystal_density_diffrn 1.573
_exptl_crystal_density_method 'not measured'
_exptl_crystal_description prism
_exptl_crystal_F_000 896
_exptl_crystal_size_max 0.38
_exptl_crystal_size_mid 0.27
_exptl_crystal_size_min 0.13
_refine_diff_density_max 0.466
_refine_diff_density_min -0.619
_refine_diff_density_rms 0.242
_refine_ls_extinction_coef 0.046(3)
_refine_ls_extinction_expression Fc^*^=kFc[1+0.001xFc^2^\l^3^/sin(2\q)]^-1/4^
_refine_ls_extinction_method SHELXL
_refine_ls_goodness_of_fit_ref 1.334
_refine_ls_hydrogen_treatment constr
_refine_ls_matrix_type full
_refine_ls_number_parameters 488
_refine_ls_number_reflns 5675
_refine_ls_number_restraints 0
_refine_ls_restrained_S_all 1.334
_refine_ls_R_factor_all 0.0377
_refine_ls_R_factor_gt 0.0343
_refine_ls_shift/su_max 0.001
_refine_ls_shift/su_mean 0.000
_refine_ls_structure_factor_coef Fsqd
_refine_ls_weighting_details 'calc w=1/[\s^2^(Fo^2^)+(0.0655P)^2^+6.7333P] where P=(Fo^2^+2Fc^2^)/3'
_refine_ls_weighting_scheme calc
_refine_ls_wR_factor_gt 0.1134
_refine_ls_wR_factor_ref 0.1316
_reflns_number_gt 5508
_reflns_number_total 5675
_reflns_threshold_expression >2sigma(I)
_cod_data_source_file ic060942qsi20060630_104750.cif
_cod_data_source_block complex_7
_cod_depositor_comments
;
The following automatic conversions were performed:

data item '_symmetry_cell_setting' value 'Triclinic' was changed to
'triclinic' in accordance with the
/home/saulius/struct/COD-crude-data/automatic-downloads/DataCite-retrospective/ACS/depositions/lib/dictionaries/cif_core.dic
dictionary named 'cif_core.dic' version 2.4.2 last updated on
2011-04-26.

Automatic conversion script
Id: cif_fix_values 6909 2019-04-08 15:41:33Z antanas 
;
_cod_original_cell_volume 1885.7(12)
_cod_original_sg_symbol_H-M P-1
_cod_database_code 4350469

loop_
_symmetry_equiv_pos_as_xyz
'x, y, z'
'-x, -y, -z'

loop_
_atom_site_label
_atom_site_type_symbol
_atom_site_fract_x
_atom_site_fract_y
_atom_site_fract_z
_atom_site_U_iso_or_equiv
_atom_site_adp_type
_atom_site_occupancy
_atom_site_symmetry_multiplicity
_atom_site_calc_flag
_atom_site_refinement_flags
Tb Tb 0.27948(3) 0.59073(3) 0.246147(11) 0.01597(17) Uani 1 1 d .
Cr Cr 0.72336(10) 0.04351(9) 0.22669(4) 0.0162(2) Uani 1 1 d .
O1 O 0.3155(5) 0.7778(5) 0.1832(2) 0.0279(10) Uani 1 1 d .
O2 O 0.2778(5) 0.5733(4) 0.1259(2) 0.0251(9) Uani 1 1 d .
O3 O 0.1343(5) 0.4644(5) 0.2354(2) 0.0234(9) Uani 1 1 d .
O4 O 0.2559(6) 0.4888(5) 0.3553(2) 0.0350(11) Uani 1 1 d .
N1 N 0.2403(6) 0.7591(5) 0.3356(2) 0.0254(11) Uani 1 1 d .
N2 N 0.5160(6) 0.5911(5) 0.2853(2) 0.0213(10) Uani 1 1 d .
N3 N 0.4647(6) 0.3533(6) 0.2308(3) 0.0245(11) Uani 1 1 d .
N4 N 0.4864(7) -0.0835(6) 0.2094(3) 0.0311(13) Uani 1 1 d .
N5 N 0.8002(7) 0.0804(7) 0.0649(3) 0.0373(14) Uani 1 1 d .
N6 N 0.9625(8) 0.1645(8) 0.2447(4) 0.0450(16) Uani 1 1 d .
N7 N 0.6653(9) 0.0022(8) 0.3895(3) 0.0486(17) Uani 1 1 d .
N8 N 1.0205(5) -0.2419(5) 0.2284(3) 0.0216(11) Uani 1 1 d .
N9 N 0.2377(6) 0.3518(6) 0.0881(3) 0.0260(12) Uani 1 1 d .
N10 N -0.0460(6) 0.5402(6) 0.1195(3) 0.0321(13) Uani 1 1 d .
N11 N 0.3071(8) 0.5423(7) 0.4829(3) 0.0366(14) Uani 1 1 d .
C1 C 0.1007(8) 0.8401(7) 0.3612(3) 0.0334(15) Uani 1 1 d .
H1 H 0.0193 0.8307 0.3463 0.040 Uiso 1 1 calc R
C2 C 0.0718(9) 0.9351(8) 0.4076(3) 0.0393(17) Uani 1 1 d .
H2 H -0.0258 0.9884 0.4239 0.047 Uiso 1 1 calc R
C3 C 0.1948(11) 0.9484(9) 0.4295(4) 0.047(2) Uani 1 1 d .
H3 H 0.1806 1.0126 0.4602 0.056 Uiso 1 1 calc R
C4 C 0.3375(10) 0.8652(9) 0.4048(4) 0.0419(19) Uani 1 1 d .
H4 H 0.4207 0.8717 0.4197 0.050 Uiso 1 1 calc R
C5 C 0.3569(8) 0.7722(6) 0.3580(3) 0.0252(13) Uani 1 1 d .
C6 C 0.5102(8) 0.6779(7) 0.3308(3) 0.0275(14) Uani 1 1 d .
C7 C 0.6410(9) 0.6804(8) 0.3517(4) 0.0359(17) Uani 1 1 d .
H7 H 0.6342 0.7412 0.3830 0.043 Uiso 1 1 calc R
C8 C 0.7761(8) 0.5940(8) 0.3260(4) 0.0385(17) Uani 1 1 d .
H8 H 0.8632 0.5946 0.3398 0.046 Uiso 1 1 calc R
C9 C 0.7861(8) 0.5037(8) 0.2789(4) 0.0366(16) Uani 1 1 d .
H9 H 0.8788 0.4436 0.2605 0.044 Uiso 1 1 calc R
C10 C 0.6523(8) 0.5065(7) 0.2602(3) 0.0293(14) Uani 1 1 d .
H10 H 0.6577 0.4466 0.2286 0.035 Uiso 1 1 calc R
C11 C 0.5521(7) 0.2400(7) 0.2284(3) 0.0206(12) Uani 1 1 d .
C12 C 0.5731(7) -0.0405(6) 0.2148(3) 0.0211(12) Uani 1 1 d .
C13 C 0.7668(6) 0.0695(6) 0.1222(3) 0.0199(12) Uani 1 1 d .
C14 C 0.8746(7) 0.1231(7) 0.2396(3) 0.0239(13) Uani 1 1 d .
C15 C 0.6885(8) 0.0155(7) 0.3311(3) 0.0283(14) Uani 1 1 d .
C16 C 0.9087(7) -0.1466(6) 0.2263(3) 0.0215(13) Uani 1 1 d .
C17 C 0.3778(8) 0.2530(8) 0.0805(3) 0.0293(14) Uani 1 1 d .
H17 H 0.4573 0.2755 0.0857 0.035 Uiso 1 1 calc R
C18 C 0.4119(8) 0.1221(7) 0.0658(3) 0.0298(14) Uani 1 1 d .
H18 H 0.5112 0.0585 0.0597 0.036 Uiso 1 1 calc R
C19 C 0.2935(9) 0.0869(8) 0.0602(3) 0.0378(17) Uani 1 1 d .
H19 H 0.3120 -0.0017 0.0510 0.045 Uiso 1 1 calc R
C20 C 0.1467(9) 0.1859(8) 0.0686(3) 0.0343(15) Uani 1 1 d .
H20 H 0.0658 0.1641 0.0654 0.041 Uiso 1 1 calc R
C21 C 0.1226(7) 0.3174(7) 0.0817(3) 0.0243(13) Uani 1 1 d .
C22 C -0.0320(8) 0.4302(7) 0.0883(3) 0.0272(14) Uani 1 1 d .
C23 C -0.1523(10) 0.4226(9) 0.0621(4) 0.0419(18) Uani 1 1 d .
H23 H -0.1399 0.3453 0.0410 0.050 Uiso 1 1 calc R
C24 C -0.2950(9) 0.5345(9) 0.0678(4) 0.0441(19) Uani 1 1 d .
H24 H -0.3787 0.5310 0.0517 0.053 Uiso 1 1 calc R
C25 C -0.3076(8) 0.6464(9) 0.0970(3) 0.0422(19) Uani 1 1 d .
H25 H -0.3990 0.7230 0.0998 0.051 Uiso 1 1 calc R
C26 C -0.1814(8) 0.6444(8) 0.1225(4) 0.0383(17) Uani 1 1 d .
H26 H -0.1917 0.7213 0.1433 0.046 Uiso 1 1 calc R
C27 C 0.1670(10) 0.6150(9) 0.5079(4) 0.0442(18) Uani 1 1 d .
H27 H 0.0879 0.6113 0.4877 0.053 Uiso 1 1 calc R
C28 C 0.1336(11) 0.6958(9) 0.5627(4) 0.049(2) Uani 1 1 d .
H28 H 0.0348 0.7432 0.5795 0.058 Uiso 1 1 calc R
C29 C 0.2526(10) 0.7037(8) 0.5915(4) 0.045(2) Uani 1 1 d .
H29 H 0.2342 0.7595 0.6270 0.053 Uiso 1 1 calc R
C30 C 0.3971(11) 0.6283(9) 0.5670(4) 0.0425(19) Uani 1 1 d .
H30 H 0.4777 0.6326 0.5856 0.051 Uiso 1 1 calc R
C31 C 0.4222(8) 0.5439(7) 0.5131(3) 0.0306(15) Uani 1 1 d .
O1S O 0.1351(5) 0.8432(5) 0.0709(2) 0.0323(11) Uani 1 1 d .
O2S O 0.2251(6) 0.1879(5) 0.2588(2) 0.0339(11) Uani 1 1 d .
O3X O 0.3200(17) 0.2090(14) 0.3805(6) 0.045(3) Uani 0.50 1 d P
O3Y O 0.2190(18) 0.2632(14) 0.3887(5) 0.043(3) Uani 0.50 1 d P
O4S O 0.4187(13) 0.1124(13) 0.4842(5) 0.049(3) Uani 0.50 1 d P
O5S O 0.189(3) 0.252(2) 0.5192(11) 0.051(6) Uani 0.50 1 d P

loop_
_atom_site_aniso_label
_atom_site_aniso_U_11
_atom_site_aniso_U_22
_atom_site_aniso_U_33
_atom_site_aniso_U_23
_atom_site_aniso_U_13
_atom_site_aniso_U_12
Tb 0.0141(2) 0.0149(2) 0.0188(2) -0.00282(11) -0.00241(10) -0.00519(15)
Cr 0.0127(5) 0.0158(5) 0.0198(4) -0.0036(3) -0.0013(3) -0.0050(4)
O1 0.032(3) 0.028(3) 0.032(2) 0.0063(17) -0.0133(18) -0.021(2)
O2 0.030(2) 0.019(2) 0.0253(19) -0.0050(16) -0.0006(17) -0.009(2)
O3 0.020(2) 0.026(3) 0.028(2) -0.0044(16) -0.0034(16) -0.013(2)
O4 0.054(3) 0.038(3) 0.021(2) 0.0019(18) -0.0057(19) -0.028(3)
N1 0.030(3) 0.023(3) 0.021(2) -0.0045(19) -0.006(2) -0.008(3)
N2 0.022(3) 0.023(3) 0.023(2) 0.0040(19) -0.0056(19) -0.014(2)
N3 0.015(2) 0.022(3) 0.033(3) -0.003(2) -0.0017(19) -0.004(3)
N4 0.029(3) 0.024(3) 0.039(3) 0.002(2) -0.005(2) -0.010(3)
N5 0.045(4) 0.044(4) 0.026(3) 0.005(2) -0.001(2) -0.024(3)
N6 0.031(3) 0.051(5) 0.059(4) -0.010(3) -0.002(3) -0.022(4)
N7 0.063(5) 0.063(5) 0.030(3) -0.001(3) 0.002(3) -0.037(4)
N8 0.008(2) 0.013(3) 0.036(3) -0.006(2) -0.0042(19) 0.004(2)
N9 0.025(3) 0.027(3) 0.025(2) -0.007(2) -0.002(2) -0.010(3)
N10 0.024(3) 0.036(4) 0.035(3) -0.010(2) -0.006(2) -0.009(3)
N11 0.055(4) 0.040(4) 0.022(2) 0.002(2) -0.007(2) -0.026(3)
C1 0.033(4) 0.031(4) 0.029(3) -0.009(3) -0.006(3) -0.003(3)
C2 0.042(4) 0.030(4) 0.034(3) -0.007(3) 0.007(3) -0.005(4)
C3 0.063(6) 0.044(5) 0.042(4) -0.019(3) 0.008(4) -0.031(5)
C4 0.052(5) 0.054(5) 0.036(3) -0.019(3) -0.006(3) -0.033(4)
C5 0.036(4) 0.016(3) 0.027(3) 0.001(2) -0.012(2) -0.013(3)
C6 0.035(4) 0.027(4) 0.028(3) 0.000(2) -0.012(3) -0.019(3)
C7 0.041(4) 0.037(5) 0.041(4) 0.004(3) -0.021(3) -0.026(4)
C8 0.024(4) 0.039(5) 0.058(4) 0.016(3) -0.020(3) -0.019(4)
C9 0.023(3) 0.045(5) 0.047(4) 0.002(3) -0.009(3) -0.020(4)
C10 0.024(3) 0.031(4) 0.036(3) 0.001(3) -0.001(2) -0.016(3)
C11 0.015(3) 0.025(4) 0.026(3) -0.006(2) 0.000(2) -0.012(3)
C12 0.019(3) 0.019(3) 0.026(3) -0.004(2) 0.000(2) -0.008(3)
C13 0.015(3) 0.014(3) 0.030(3) -0.004(2) -0.005(2) -0.005(3)
C14 0.016(3) 0.027(4) 0.034(3) -0.005(2) -0.006(2) -0.013(3)
C15 0.027(3) 0.034(4) 0.026(3) -0.006(2) -0.002(2) -0.015(3)
C16 0.029(3) 0.023(3) 0.019(2) -0.006(2) 0.002(2) -0.018(3)
C17 0.025(3) 0.041(4) 0.025(3) -0.003(3) -0.006(2) -0.015(3)
C18 0.029(3) 0.023(4) 0.031(3) -0.004(2) -0.003(3) -0.003(3)
C19 0.050(5) 0.028(4) 0.034(3) -0.004(3) -0.005(3) -0.012(4)
C20 0.038(4) 0.036(4) 0.038(3) -0.007(3) -0.005(3) -0.022(4)
C21 0.023(3) 0.024(4) 0.023(3) -0.003(2) -0.005(2) -0.006(3)
C22 0.037(4) 0.028(4) 0.026(3) 0.003(2) -0.007(2) -0.023(3)
C23 0.046(5) 0.036(5) 0.050(4) -0.009(3) -0.016(3) -0.018(4)
C24 0.031(4) 0.059(6) 0.045(4) -0.006(4) -0.016(3) -0.018(4)
C25 0.022(3) 0.059(6) 0.032(3) -0.003(3) -0.005(3) -0.003(4)
C26 0.027(4) 0.032(4) 0.045(4) -0.013(3) -0.003(3) 0.001(3)
C27 0.053(5) 0.043(5) 0.036(4) 0.002(3) -0.007(3) -0.020(4)
C28 0.052(5) 0.052(6) 0.039(4) -0.002(3) 0.001(3) -0.020(5)
C29 0.061(5) 0.030(4) 0.029(3) -0.006(3) 0.001(3) -0.007(4)
C30 0.060(5) 0.040(5) 0.033(3) -0.004(3) -0.015(3) -0.023(4)
C31 0.047(4) 0.026(4) 0.020(3) 0.002(2) -0.009(3) -0.015(4)
O1S 0.033(3) 0.036(3) 0.028(2) 0.0049(18) -0.0068(18) -0.015(2)
O2S 0.033(3) 0.028(3) 0.046(3) -0.002(2) -0.006(2) -0.017(2)
O3X 0.053(8) 0.038(8) 0.044(6) -0.002(5) 0.006(6) -0.022(7)
O3Y 0.067(9) 0.042(8) 0.034(5) 0.004(5) -0.005(6) -0.036(8)
O4S 0.038(6) 0.056(8) 0.043(6) -0.002(5) 0.000(5) -0.012(6)
O5S 0.084(18) 0.042(14) 0.037(11) 0.007(9) -0.009(11) -0.036(14)

loop_
_atom_type_symbol
_atom_type_description
_atom_type_scat_dispersion_real
_atom_type_scat_dispersion_imag
_atom_type_scat_source
C C 0.0033 0.0016 'International Tables Vol C Tables 4.2.6.8 and 6.1.1.4'
H H 0.0000 0.0000 'International Tables Vol C Tables 4.2.6.8 and 6.1.1.4'
Cr Cr 0.3209 0.6236 'International Tables Vol C Tables 4.2.6.8 and 6.1.1.4'
N N 0.0061 0.0033 'International Tables Vol C Tables 4.2.6.8 and 6.1.1.4'
O O 0.0106 0.0060 'International Tables Vol C Tables 4.2.6.8 and 6.1.1.4'
Tb Tb -0.1723 4.1537 'International Tables Vol C Tables 4.2.6.8 and 6.1.1.4'

loop_
_geom_angle_atom_site_label_1
_geom_angle_atom_site_label_2
_geom_angle_atom_site_label_3
_geom_angle
_geom_angle_site_symmetry_1
_geom_angle_site_symmetry_3
O4 Tb O1 145.20(15) . .
O4 Tb O3 74.04(15) . .
O1 Tb O3 135.83(14) . .
O4 Tb O2 144.41(15) . .
O1 Tb O2 70.37(15) . .
O3 Tb O2 73.47(14) . .
O4 Tb N8 102.43(18) . 1_465
O1 Tb N8 77.53(17) . 1_465
O3 Tb N8 72.64(16) . 1_465
O2 Tb N8 81.26(16) . 1_465
O4 Tb N3 80.18(18) . .
O1 Tb N3 119.96(17) . .
O3 Tb N3 74.64(16) . .
O2 Tb N3 77.62(16) . .
N8 Tb N3 144.91(17) 1_465 .
O4 Tb N2 85.51(16) . .
O1 Tb N2 73.11(15) . .
O3 Tb N2 147.90(16) . .
O2 Tb N2 116.02(15) . .
N8 Tb N2 137.17(17) 1_465 .
N3 Tb N2 77.72(17) . .
O4 Tb N1 70.54(17) . .
O1 Tb N1 75.44(16) . .
O3 Tb N1 127.75(16) . .
O2 Tb N1 143.37(16) . .
N8 Tb N1 78.90(17) 1_465 .
N3 Tb N1 132.75(17) . .
N2 Tb N1 64.08(17) . .
C14 Cr C15 90.7(3) . .
C14 Cr C11 89.1(2) . .
C15 Cr C11 89.6(3) . .
C14 Cr C13 87.7(2) . .
C15 Cr C13 177.9(2) . .
C11 Cr C13 91.7(2) . .
C14 Cr C12 178.8(3) . .
C15 Cr C12 88.7(2) . .
C11 Cr C12 91.9(2) . .
C13 Cr C12 93.0(2) . .
C14 Cr C16 85.9(2) . .
C15 Cr C16 90.4(2) . .
C11 Cr C16 175.0(2) . .
C13 Cr C16 88.2(2) . .
C12 Cr C16 93.2(2) . .
C5 N1 C1 117.4(5) . .
C5 N1 Tb 121.1(4) . .
C1 N1 Tb 121.4(4) . .
C10 N2 C6 117.5(5) . .
C10 N2 Tb 120.9(4) . .
C6 N2 Tb 121.6(4) . .
C11 N3 Tb 175.4(5) . .
C16 N8 Tb 166.0(5) . 1_645
C17 N9 C21 117.2(6) . .
C26 N10 C22 117.1(6) . .
C27 N11 C31 118.6(6) . .
N1 C1 C2 124.3(7) . .
N1 C1 H1 117.9 . .
C2 C1 H1 117.9 . .
C1 C2 C3 117.3(7) . .
C1 C2 H2 121.3 . .
C3 C2 H2 121.3 . .
C4 C3 C2 119.2(7) . .
C4 C3 H3 120.4 . .
C2 C3 H3 120.4 . .
C3 C4 C5 119.8(7) . .
C3 C4 H4 120.1 . .
C5 C4 H4 120.1 . .
N1 C5 C4 121.9(7) . .
N1 C5 C6 116.4(5) . .
C4 C5 C6 121.6(6) . .
N2 C6 C7 121.9(7) . .
N2 C6 C5 116.7(5) . .
C7 C6 C5 121.5(6) . .
C8 C7 C6 119.4(7) . .
C8 C7 H7 120.3 . .
C6 C7 H7 120.3 . .
C7 C8 C9 120.3(6) . .
C7 C8 H8 119.8 . .
C9 C8 H8 119.8 . .
C8 C9 C10 117.5(7) . .
C8 C9 H9 121.2 . .
C10 C9 H9 121.2 . .
N2 C10 C9 123.4(6) . .
N2 C10 H10 118.3 . .
C9 C10 H10 118.3 . .
N3 C11 Cr 174.5(5) . .
N4 C12 Cr 177.7(5) . .
N5 C13 Cr 175.8(6) . .
N6 C14 Cr 177.2(6) . .
N7 C15 Cr 178.3(7) . .
N8 C16 Cr 171.0(5) . .
N9 C17 C18 124.7(6) . .
N9 C17 H17 117.6 . .
C18 C17 H17 117.6 . .
C17 C18 C19 117.8(6) . .
C17 C18 H18 121.1 . .
C19 C18 H18 121.1 . .
C18 C19 C20 119.1(7) . .
C18 C19 H19 120.4 . .
C20 C19 H19 120.4 . .
C21 C20 C19 119.1(7) . .
C21 C20 H20 120.4 . .
C19 C20 H20 120.4 . .
N9 C21 C20 122.0(6) . .
N9 C21 C22 116.2(5) . .
C20 C21 C22 121.9(6) . .
N10 C22 C23 122.2(7) . .
N10 C22 C21 116.4(6) . .
C23 C22 C21 121.3(6) . .
C22 C23 C24 118.8(7) . .
C22 C23 H23 120.6 . .
C24 C23 H23 120.6 . .
C25 C24 C23 118.8(7) . .
C25 C24 H24 120.6 . .
C23 C24 H24 120.6 . .
C24 C25 C26 118.4(7) . .
C24 C25 H25 120.8 . .
C26 C25 H25 120.8 . .
N10 C26 C25 124.6(7) . .
N10 C26 H26 117.7 . .
C25 C26 H26 117.7 . .
N11 C27 C28 123.4(8) . .
N11 C27 H27 118.3 . .
C28 C27 H27 118.3 . .
C27 C28 C29 117.9(8) . .
C27 C28 H28 121.0 . .
C29 C28 H28 121.0 . .
C30 C29 C28 119.3(7) . .
C30 C29 H29 120.3 . .
C28 C29 H29 120.3 . .
C29 C30 C31 119.4(8) . .
C29 C30 H30 120.3 . .
C31 C30 H30 120.3 . .
N11 C31 C30 121.2(7) . .
N11 C31 C31 117.8(7) . 2_666
C30 C31 C31 121.0(8) . 2_666

loop_
_geom_bond_atom_site_label_1
_geom_bond_atom_site_label_2
_geom_bond_distance
_geom_bond_site_symmetry_2
Tb O4 2.345(4) .
Tb O1 2.386(4) .
Tb O3 2.392(4) .
Tb O2 2.409(4) .
Tb N8 2.455(5) 1_465
Tb N3 2.466(6) .
Tb N2 2.531(5) .
Tb N1 2.562(5) .
Cr C14 2.056(6) .
Cr C15 2.066(6) .
Cr C11 2.077(7) .
Cr C13 2.077(6) .
Cr C12 2.078(6) .
Cr C16 2.090(7) .
N1 C5 1.338(9) .
N1 C1 1.357(8) .
N2 C10 1.343(8) .
N2 C6 1.351(8) .
N3 C11 1.162(8) .
N4 C12 1.149(8) .
N5 C13 1.152(8) .
N6 C14 1.146(9) .
N7 C15 1.158(9) .
N8 C16 1.145(8) .
N8 Tb 2.455(5) 1_645
N9 C17 1.344(9) .
N9 C21 1.354(9) .
N10 C26 1.331(9) .
N10 C22 1.348(9) .
N11 C27 1.336(11) .
N11 C31 1.344(9) .
C1 C2 1.372(9) .
C1 H1 0.9300 .
C2 C3 1.393(12) .
C2 H2 0.9300 .
C3 C4 1.379(12) .
C3 H3 0.9300 .
C4 C5 1.383(9) .
C4 H4 0.9300 .
C5 C6 1.500(10) .
C6 C7 1.404(10) .
C7 C8 1.345(11) .
C7 H7 0.9300 .
C8 C9 1.388(11) .
C8 H8 0.9300 .
C9 C10 1.392(10) .
C9 H9 0.9300 .
C10 H10 0.9300 .
C17 C18 1.366(10) .
C17 H17 0.9300 .
C18 C19 1.387(11) .
C18 H18 0.9300 .
C19 C20 1.392(11) .
C19 H19 0.9300 .
C20 C21 1.387(10) .
C20 H20 0.9300 .
C21 C22 1.496(10) .
C22 C23 1.378(10) .
C23 C24 1.416(12) .
C23 H23 0.9300 .
C24 C25 1.349(12) .
C24 H24 0.9300 .
C25 C26 1.381(11) .
C25 H25 0.9300 .
C26 H26 0.9300 .
C27 C28 1.392(11) .
C27 H27 0.9300 .
C28 C29 1.393(13) .
C28 H28 0.9300 .
C29 C30 1.371(12) .
C29 H29 0.9300 .
C30 C31 1.412(9) .
C30 H30 0.9300 .
C31 C31 1.490(14) 2_666
O3X O3Y 0.922(16) .
